data_4033060
loop_
_publ_author_name
'Huang, Sheng-Han'
'Liang, Kai-Hsiang'
'Lu, Jia-Syun'
'Chang, Wei-Sheng'
'Su, Ming-Der'
'Yang, Te-Fang'

_publ_section_title
;
 Total Synthesis of (+)-Antrocin and Its Diastereomer and Clarification of
 the Absolute Stereochemistry of (-)-Antrocin.
;
_journal_issue 18
_journal_name_full 'The Journal of organic chemistry'
_journal_page_first 9576
_journal_page_last 9584
_journal_paper_doi 10.1021/acs.joc.7b01600
_journal_volume 82
_journal_year 2017
_chemical_formula_sum 'C15 H22 O2'
_chemical_formula_weight 234.33
_chemical_name_systematic
; 
 ? 
;
_space_group_IT_number 4
_symmetry_cell_setting monoclinic
_symmetry_space_group_name_Hall 'P 2yb'
_symmetry_space_group_name_H-M 'P 1 21 1'
_atom_sites_solution_hydrogens geom
_atom_sites_solution_primary direct
_atom_sites_solution_secondary difmap
_audit_creation_method SHELXL-97
_cell_angle_alpha 90.00
_cell_angle_beta 114.107(7)
_cell_angle_gamma 90.00
_cell_formula_units_Z 2
_cell_length_a 6.1762(4)
_cell_length_b 15.9914(7)
_cell_length_c 7.1677(4)
_cell_measurement_reflns_used 1116
_cell_measurement_temperature 200(2)
_cell_measurement_theta_max 72.8130
_cell_measurement_theta_min 5.5380
_cell_volume 646.18(7)
_computing_cell_refinement
; 
CrysAlisPro, Agilent Technologies, 
Version 1.171.37.35 (release 13-08-2014 CrysAlis171 .NET) 
(compiled Aug 13 2014,18:06:01) 
Empirical absorption correction using spherical harmonics, 
 implemented in SCALE3 ABSPACK scaling algorithm. 
;
_computing_data_collection
; 
CrysAlisPro, Agilent Technologies, 
Version 1.171.37.35 (release 13-08-2014 CrysAlis171 .NET) 
(compiled Aug 13 2014,18:06:01) 
Empirical absorption correction using spherical harmonics, 
 implemented in SCALE3 ABSPACK scaling algorithm. 
;
_computing_data_reduction
; 
CrysAlisPro, Agilent Technologies, 
Version 1.171.37.35 (release 13-08-2014 CrysAlis171 .NET) 
(compiled Aug 13 2014,18:06:01) 
Empirical absorption correction using spherical harmonics, 
 implemented in SCALE3 ABSPACK scaling algorithm. 
;
_computing_molecular_graphics SHELXTL
_computing_publication_material SHELXTL
_computing_structure_refinement 'SHELXL-97 (Sheldrick, 1997)'
_computing_structure_solution 'SHELXS-97 (Sheldrick, 1990)'
_diffrn_ambient_temperature 200(2)
_diffrn_detector_area_resol_mean 5.1248
_diffrn_measured_fraction_theta_full 0.980
_diffrn_measured_fraction_theta_max 0.980
_diffrn_measurement_device_type 'Xcalibur, Atlas, Gemini'
_diffrn_radiation_monochromator graphite
_diffrn_radiation_source 'fine-focus sealed tube'
_diffrn_radiation_type CuK\a
_diffrn_radiation_wavelength 1.54178
_diffrn_reflns_av_R_equivalents 0.0346
_diffrn_reflns_av_sigmaI/netI 0.0559
_diffrn_reflns_limit_h_max 7
_diffrn_reflns_limit_h_min -4
_diffrn_reflns_limit_k_max 19
_diffrn_reflns_limit_k_min -15
_diffrn_reflns_limit_l_max 8
_diffrn_reflns_limit_l_min -8
_diffrn_reflns_number 2007
_diffrn_reflns_theta_full 67.94
_diffrn_reflns_theta_max 67.94
_diffrn_reflns_theta_min 5.53
_exptl_absorpt_coefficient_mu 0.610
_exptl_absorpt_correction_T_max 1.00000
_exptl_absorpt_correction_T_min 0.96402
_exptl_absorpt_correction_type multi-scan
_exptl_absorpt_process_details
; 
CrysAlisPro, Agilent Technologies, 
Version 1.171.37.35 (release 13-08-2014 CrysAlis171 .NET) 
(compiled Aug 13 2014,18:06:01) 
Empirical absorption correction using spherical harmonics, 
 implemented in SCALE3 ABSPACK scaling algorithm. 
;
_exptl_crystal_density_diffrn 1.204
_exptl_crystal_density_method 'not measured'
_exptl_crystal_F_000 256
_exptl_crystal_size_max 0.20
_exptl_crystal_size_mid 0.15
_exptl_crystal_size_min 0.10
_refine_diff_density_max 0.210
_refine_diff_density_min -0.215
_refine_diff_density_rms 0.045
_refine_ls_abs_structure_details 'Flack H D (1983), Acta Cryst. A39, 876-881'
_refine_ls_abs_structure_Flack 0.0(5)
_refine_ls_extinction_method none
_refine_ls_goodness_of_fit_ref 0.894
_refine_ls_hydrogen_treatment mixed
_refine_ls_matrix_type full
_refine_ls_number_parameters 154
_refine_ls_number_reflns 1576
_refine_ls_number_restraints 1
_refine_ls_restrained_S_all 0.894
_refine_ls_R_factor_all 0.0591
_refine_ls_R_factor_gt 0.0483
_refine_ls_shift/su_max 0.054
_refine_ls_shift/su_mean 0.007
_refine_ls_structure_factor_coef Fsqd
_refine_ls_weighting_details 'calc w=1/[\s^2^(Fo^2^)+(0.1000P)^2^+0.0000P] where P=(Fo^2^+2Fc^2^)/3'
_refine_ls_weighting_scheme calc
_refine_ls_wR_factor_gt 0.1314
_refine_ls_wR_factor_ref 0.1418
_reflns_number_gt 1307
_reflns_number_total 1576
_reflns_threshold_expression >2sigma(I)
_cod_data_source_file jo7b01600_si_002.cif
_cod_data_source_block ic17539_compound_1
_cod_depositor_comments
;
The following automatic conversions were performed:

'_symmetry_cell_setting' value 'Monoclinic' changed to 'monoclinic'
according to
/home/data/users/saulius/crontab/automatic-downloads/current/ACS/lib/dictionaries/cif_core.dic
dictionary named 'cif_core.dic' version 2.4.2 from 2011-04-26.

Automatic conversion script
Id: cif_fix_values 4973 2017-02-22 13:04:09Z antanas 
;
_cod_original_cell_volume 646.18(6)
_cod_original_sg_symbol_H-M P2(1)
_cod_database_code 4033060

loop_
_symmetry_equiv_pos_as_xyz
'x, y, z'
'-x, y+1/2, -z'

loop_
_atom_site_label
_atom_site_type_symbol
_atom_site_fract_x
_atom_site_fract_y
_atom_site_fract_z
_atom_site_U_iso_or_equiv
_atom_site_adp_type
_atom_site_occupancy
_atom_site_symmetry_multiplicity
_atom_site_calc_flag
_atom_site_refinement_flags
O1 O 1.0053(5) 0.26949(17) 0.9515(4) 0.0409(6) Uani 1 1 d .
O2 O 0.8626(5) 0.39646(19) 0.9387(5) 0.0490(8) Uani 1 1 d .
C1 C 1.0140(6) 0.3534(2) 0.9286(5) 0.0336(8) Uani 1 1 d .
C2 C 1.2418(5) 0.3778(2) 0.9065(5) 0.0265(7) Uani 1 1 d .
C3 C 1.4182(6) 0.4084(2) 1.1184(5) 0.0321(7) Uani 1 1 d .
H3A H 1.4076 0.3714 1.2250 0.038 Uiso 1 1 calc R
H3B H 1.5815 0.4044 1.1259 0.038 Uiso 1 1 calc R
C4 C 1.3709(7) 0.4979(3) 1.1619(6) 0.0389(9) Uani 1 1 d .
H4A H 1.2114 0.5019 1.1630 0.047 Uiso 1 1 calc R
H4B H 1.4895 0.5152 1.2979 0.047 Uiso 1 1 calc R
C5 C 1.3850(7) 0.5552(2) 0.9985(6) 0.0386(8) Uani 1 1 d .
H5A H 1.5447 0.5502 0.9984 0.046 Uiso 1 1 calc R
H5B H 1.3654 0.6138 1.0338 0.046 Uiso 1 1 calc R
C6 C 1.1993(6) 0.5366(2) 0.7838(5) 0.0321(7) Uani 1 1 d .
C7 C 1.2120(6) 0.4419(2) 0.7357(5) 0.0263(7) Uani 1 1 d .
H7A H 1.3608 0.4365 0.7130 0.032 Uiso 1 1 calc R
C8 C 1.0139(7) 0.4136(2) 0.5333(5) 0.0364(8) Uani 1 1 d .
H8A H 0.8583 0.4278 0.5342 0.044 Uiso 1 1 calc R
H8B H 1.0284 0.4445 0.4193 0.044 Uiso 1 1 calc R
C9 C 1.0221(7) 0.3183(2) 0.4958(5) 0.0367(8) Uani 1 1 d .
H9A H 0.8982 0.2896 0.5263 0.044 Uiso 1 1 calc R
H9B H 0.9883 0.3083 0.3502 0.044 Uiso 1 1 calc R
C10 C 1.2599(6) 0.2826(2) 0.6273(5) 0.0327(7) Uani 1 1 d .
C11 C 1.3288(6) 0.2932(2) 0.8555(5) 0.0295(7) Uani 1 1 d .
H11A H 1.5047 0.2885 0.9315 0.035 Uiso 1 1 calc R
C12 C 1.2050(7) 0.2286(2) 0.9359(6) 0.0402(9) Uani 1 1 d .
H12A H 1.1508 0.1805 0.8410 0.048 Uiso 1 1 calc R
H12B H 1.3156 0.2078 1.0715 0.048 Uiso 1 1 calc R
C13 C 0.9538(7) 0.5658(3) 0.7653(7) 0.0444(9) Uani 1 1 d .
H13A H 0.9597 0.6256 0.7970 0.067 Uiso 1 1 calc R
H13B H 0.9093 0.5343 0.8616 0.067 Uiso 1 1 calc R
H13C H 0.8361 0.5561 0.6257 0.067 Uiso 1 1 calc R
C14 C 1.2604(8) 0.5884(2) 0.6310(7) 0.0446(10) Uani 1 1 d .
H14A H 1.2532 0.6480 0.6591 0.067 Uiso 1 1 calc R
H14B H 1.1462 0.5759 0.4916 0.067 Uiso 1 1 calc R
H14C H 1.4206 0.5741 0.6451 0.067 Uiso 1 1 calc R
C15 C 1.4026(8) 0.2457(3) 0.5572(6) 0.0431(9) Uani 1 1 d .
H15C H 1.3566 0.2404 0.4141 0.052 Uiso 1 1 calc R
H15A H 1.5514 0.2244 0.6498 0.052 Uiso 1 1 calc R

loop_
_atom_site_aniso_label
_atom_site_aniso_U_11
_atom_site_aniso_U_22
_atom_site_aniso_U_33
_atom_site_aniso_U_23
_atom_site_aniso_U_13
_atom_site_aniso_U_12
O1 0.0383(13) 0.0390(14) 0.0522(15) 0.0067(12) 0.0254(12) -0.0027(12)
O2 0.0380(14) 0.0501(17) 0.072(2) 0.0021(14) 0.0356(15) 0.0015(13)
C1 0.0302(17) 0.040(2) 0.0332(17) 0.0022(14) 0.0160(14) 0.0004(15)
C2 0.0233(14) 0.0304(17) 0.0262(16) -0.0014(13) 0.0106(13) -0.0002(13)
C3 0.0309(16) 0.0418(19) 0.0224(15) -0.0015(14) 0.0098(13) -0.0010(14)
C4 0.0374(19) 0.044(2) 0.0319(19) -0.0119(16) 0.0110(15) -0.0008(17)
C5 0.042(2) 0.0311(19) 0.0432(19) -0.0106(16) 0.0174(16) -0.0031(16)
C6 0.0341(18) 0.0292(17) 0.0352(17) -0.0019(14) 0.0163(15) -0.0002(14)
C7 0.0244(14) 0.0273(16) 0.0294(16) -0.0014(13) 0.0132(13) -0.0008(13)
C8 0.0392(19) 0.0360(19) 0.0271(16) 0.0020(14) 0.0067(14) 0.0039(14)
C9 0.0409(19) 0.0377(19) 0.0268(15) -0.0058(14) 0.0093(14) -0.0070(16)
C10 0.0437(19) 0.0257(16) 0.0331(17) -0.0013(14) 0.0200(15) -0.0045(15)
C11 0.0270(15) 0.0328(19) 0.0270(15) 0.0002(13) 0.0091(13) 0.0030(14)
C12 0.050(2) 0.0330(19) 0.045(2) 0.0044(16) 0.0257(18) 0.0025(16)
C13 0.043(2) 0.038(2) 0.055(2) -0.0040(18) 0.0219(19) 0.0097(17)
C14 0.057(2) 0.032(2) 0.050(2) 0.0033(16) 0.027(2) 0.0023(17)
C15 0.057(3) 0.038(2) 0.044(2) -0.0038(16) 0.031(2) 0.0006(18)

loop_
_atom_type_symbol
_atom_type_description
_atom_type_scat_dispersion_real
_atom_type_scat_dispersion_imag
_atom_type_scat_source
C C 0.0181 0.0091 'International Tables Vol C Tables 4.2.6.8 and 6.1.1.4'
H H 0.0000 0.0000 'International Tables Vol C Tables 4.2.6.8 and 6.1.1.4'
O O 0.0492 0.0322 'International Tables Vol C Tables 4.2.6.8 and 6.1.1.4'

loop_
_geom_angle_atom_site_label_1
_geom_angle_atom_site_label_2
_geom_angle_atom_site_label_3
_geom_angle
C1 O1 C12 111.2(3)
O2 C1 O1 119.7(3)
O2 C1 C2 129.8(4)
O1 C1 C2 110.4(3)
C1 C2 C3 106.7(3)
C1 C2 C7 115.7(3)
C3 C2 C7 112.1(3)
C1 C2 C11 103.0(3)
C3 C2 C11 109.6(3)
C7 C2 C11 109.3(2)
C4 C3 C2 112.6(3)
C5 C4 C3 109.5(3)
C4 C5 C6 113.8(3)
C14 C6 C5 108.1(3)
C14 C6 C13 107.2(3)
C5 C6 C13 109.6(3)
C14 C6 C7 108.4(3)
C5 C6 C7 109.1(3)
C13 C6 C7 114.3(3)
C2 C7 C8 110.1(3)
C2 C7 C6 117.9(3)
C8 C7 C6 113.7(3)
C9 C8 C7 112.5(3)
C10 C9 C8 111.0(3)
C15 C10 C9 124.6(3)
C15 C10 C11 121.5(4)
C9 C10 C11 113.9(3)
C10 C11 C12 111.5(3)
C10 C11 C2 112.3(3)
C12 C11 C2 103.0(3)
O1 C12 C11 107.4(3)

loop_
_geom_bond_atom_site_label_1
_geom_bond_atom_site_label_2
_geom_bond_distance
O1 C1 1.356(5)
O1 C12 1.440(5)
O2 C1 1.187(5)
C1 C2 1.529(4)
C2 C3 1.544(4)
C2 C7 1.549(4)
C2 C11 1.552(4)
C3 C4 1.518(5)
C4 C5 1.518(6)
C5 C6 1.526(5)
C6 C14 1.537(5)
C6 C13 1.540(5)
C6 C7 1.563(5)
C7 C8 1.535(4)
C8 C9 1.552(5)
C9 C10 1.497(5)
C10 C15 1.318(5)
C10 C11 1.522(5)
C11 C12 1.531(5)
